data_1563187
loop_
_publ_author_name
'He, Bing'
'Dong, Cheng'
'Yang, Lihong'
'Ge, Linhui'
'Chen, Hong'

_publ_section_title
;
 Preparation and physical properties of antiperovskite-type compounds
 CdNCo3&#x2212;zNiz (0&#x2264;z&#x2264;3)
;
_journal_issue 8
_journal_name_full 'Journal of Solid State Chemistry'
_journal_page_first 1939
_journal_page_last 1945
_journal_paper_doi 10.1016/j.jssc.2011.05.051
_journal_volume 184
_journal_year 2011
_chemical_formula_sum 'Cd Co3 N'
_space_group_IT_number 221
_space_group_name_Hall '-P 4 2 3'
_space_group_name_H-M_alt 'P m -3 m'
_symmetry_space_group_name_Hall '-P 4 2 3'
_symmetry_space_group_name_H-M 'P m -3 m'
_audit_creation_method 'Crystallographica 2'
_cell_angle_alpha 90
_cell_angle_beta 90
_cell_angle_gamma 90
_cell_formula_units_Z 1
_cell_length_a 3.8419(5)
_cell_length_b 3.8419(5)
_cell_length_c 3.8419(5)
_cell_volume 56.707(13)
_cod_data_source_file CdNCo3.cif
_cod_data_source_block CadmiumCobaltNitride
_cod_original_cell_volume 56.71(4)
_cod_database_code 1563187

loop_
_symmetry_equiv_pos_as_xyz
'x, y, z'
'-x, -y, -z'
'-y, x, z'
'y, -x, -z'
'-x, -y, z'
'x, y, -z'
'y, -x, z'
'-y, x, -z'
'x, -z, y'
'-x, z, -y'
'x, -y, -z'
'-x, y, z'
'x, z, -y'
'-x, -z, y'
'z, y, -x'
'-z, -y, x'
'-x, y, -z'
'x, -y, z'
'-z, y, x'
'z, -y, -x'
'z, x, y'
'-z, -x, -y'
'y, z, x'
'-y, -z, -x'
'-y, -z, x'
'y, z, -x'
'z, -x, -y'
'-z, x, y'
'-y, z, -x'
'y, -z, x'
'-z, -x, y'
'z, x, -y'
'-z, x, -y'
'z, -x, y'
'y, -z, -x'
'-y, z, x'
'y, x, -z'
'-y, -x, z'
'-y, -x, -z'
'y, x, z'
'-x, z, y'
'x, -z, -y'
'-x, -z, -y'
'x, z, y'
'z, -y, x'
'-z, y, -x'
'-z, -y, -x'
'z, y, x'

loop_
_atom_site_label
_atom_site_type_symbol
_atom_site_fract_x
_atom_site_fract_y
_atom_site_fract_z
_atom_site_U_iso_or_equiv
_atom_site_thermal_displace_type
_atom_site_occupancy
Cd1 Cd 0 0 0 0 Uiso 1.0
Co1 Co 0 0.5 0.5 0 Uiso 1.0
N1 N 0.5 0.5 0.5 0 Uiso 1.0
